data_7116756
loop_
_publ_author_name
'Cameron M. Moore'
'Nathaniel K. Szymczak'

_publ_section_title
;
 Redox-induced fluoride ligand dissociation stabilized by intramolecular
 hydrogen bonding
;
_journal_name_full Chem.Commun.
_journal_page_first 5490
_journal_paper_doi 10.1039/C4cc06832G
_journal_volume 51
_journal_year 2015
_chemical_formula_moiety 'C18 H18 Cu F N4 O3'
_chemical_formula_sum 'C18 H18 Cu F N4 O3'
_chemical_formula_weight 420.91
_chemical_name_systematic
; 
 ? 
;
_chemical_properties_physical 'Air-sensitive, Moisture-sensitive'
_space_group_IT_number 14
_symmetry_cell_setting monoclinic
_symmetry_space_group_name_Hall '-P 2yn'
_symmetry_space_group_name_H-M 'P 1 21/n 1'
_atom_sites_solution_hydrogens geom
_atom_sites_solution_primary direct
_atom_sites_solution_secondary difmap
_audit_creation_method SHELXL-97
_cell_angle_alpha 90.00
_cell_angle_beta 93.525(7)
_cell_angle_gamma 90.00
_cell_formula_units_Z 4
_cell_length_a 8.7930(2)
_cell_length_b 14.8014(3)
_cell_length_c 13.3814(9)
_cell_measurement_reflns_used 41064
_cell_measurement_temperature 85(2)
_cell_measurement_theta_max 68.30
_cell_measurement_theta_min 3.00
_cell_volume 1738.28(13)
_computing_structure_refinement 'SHELXL-97 (Sheldrick, 2008)'
_computing_structure_solution 'SHELXS-97 (Sheldrick, 2008)'
_diffrn_ambient_temperature 85(2)
_diffrn_detector_area_resol_mean 14.629
_diffrn_measured_fraction_theta_full 0.996
_diffrn_measured_fraction_theta_max 0.996
_diffrn_measurement_device_type 'Rigaku Saturn70 CCD'
_diffrn_measurement_method \w
_diffrn_radiation_monochromator graphite
_diffrn_radiation_source 'fine-focus sealed tube'
_diffrn_radiation_type CuK\a
_diffrn_radiation_wavelength 1.54178
_diffrn_reflns_av_R_equivalents 0.0678
_diffrn_reflns_av_sigmaI/netI 0.0334
_diffrn_reflns_limit_h_max 9
_diffrn_reflns_limit_h_min -10
_diffrn_reflns_limit_k_max 17
_diffrn_reflns_limit_k_min -17
_diffrn_reflns_limit_l_max 16
_diffrn_reflns_limit_l_min -16
_diffrn_reflns_number 44126
_diffrn_reflns_theta_full 68.23
_diffrn_reflns_theta_max 68.23
_diffrn_reflns_theta_min 4.46
_exptl_absorpt_coefficient_mu 2.117
_exptl_absorpt_correction_T_max 0.844
_exptl_absorpt_correction_T_min 0.748
_exptl_absorpt_correction_type multi-scan
_exptl_absorpt_process_details 'Jacobson, R. (1998) Private communication'
_exptl_crystal_colour yellow
_exptl_crystal_density_diffrn 1.608
_exptl_crystal_density_method 'not measured'
_exptl_crystal_description prism
_exptl_crystal_F_000 864.00
_exptl_crystal_recrystallization_method 'Re-crystallisation from solvent: Dichloromethane/diethyl ether'
_exptl_crystal_size_max 0.16
_exptl_crystal_size_mid 0.14
_exptl_crystal_size_min 0.08
_refine_diff_density_max 0.995
_refine_diff_density_min -0.553
_refine_diff_density_rms 0.125
_refine_ls_extinction_coef 0.0064(4)
_refine_ls_extinction_expression Fc^*^=kFc[1+0.001xFc^2^\l^3^/sin(2\q)]^-1/4^
_refine_ls_extinction_method SHELXL
_refine_ls_goodness_of_fit_ref 1.276
_refine_ls_hydrogen_treatment mixed
_refine_ls_matrix_type full
_refine_ls_number_parameters 257
_refine_ls_number_reflns 3169
_refine_ls_number_restraints 0
_refine_ls_restrained_S_all 1.276
_refine_ls_R_factor_all 0.0539
_refine_ls_R_factor_gt 0.0533
_refine_ls_shift/su_max 0.001
_refine_ls_shift/su_mean 0.000
_refine_ls_structure_factor_coef Fsqd
_refine_ls_weighting_details 'calc w=1/[\s^2^(Fo^2^)+(0.0251P)^2^+8.9647P] where P=(Fo^2^+2Fc^2^)/3'
_refine_ls_weighting_scheme calc
_refine_ls_wR_factor_gt 0.1413
_refine_ls_wR_factor_ref 0.1415
_reflns_number_gt 3116
_reflns_number_total 3182
_reflns_threshold_expression >2sigma(I)
_cod_data_source_file c4cc06832g2.cif
_cod_data_source_block p21n
_cod_original_sg_symbol_H-M 'P 21/n'
_cod_database_code 7116756

loop_
_symmetry_equiv_pos_as_xyz
'x, y, z'
'-x+1/2, y+1/2, -z+1/2'
'-x, -y, -z'
'x-1/2, -y-1/2, z-1/2'

loop_
_atom_site_label
_atom_site_type_symbol
_atom_site_fract_x
_atom_site_fract_y
_atom_site_fract_z
_atom_site_U_iso_or_equiv
_atom_site_adp_type
_atom_site_occupancy
_atom_site_symmetry_multiplicity
_atom_site_calc_flag
_atom_site_refinement_flags
Cu1 Cu 0.95083(6) 0.31465(4) 0.75869(4) 0.0106(2) Uani 1 1 d .
F1 F 0.9335(3) 0.14851(15) 0.74641(17) 0.0154(5) Uani 1 1 d .
N1 N 0.9641(4) 0.4642(2) 0.7641(2) 0.0114(7) Uani 1 1 d .
N2 N 1.1757(4) 0.3227(2) 0.7706(2) 0.0103(7) Uani 1 1 d .
N3 N 0.8074(4) 0.3335(2) 0.8669(2) 0.0119(7) Uani 1 1 d .
N4 N 0.8462(4) 0.3408(2) 0.6212(2) 0.0112(7) Uani 1 1 d .
O1 O 1.2230(4) 0.17312(19) 0.7419(2) 0.0160(6) Uani 1 1 d .
O2 O 0.7705(4) 0.1818(2) 0.8961(2) 0.0172(6) Uani 1 1 d .
O3 O 0.7590(3) 0.19607(19) 0.5929(2) 0.0157(6) Uani 1 1 d .
C1 C 1.1151(5) 0.4774(3) 0.8150(3) 0.0137(8) Uani 1 1 d .
H1A H 1.1076 0.4710 0.8867 0.016 Uiso 1 1 calc R
H1B H 1.1506 0.5380 0.8020 0.016 Uiso 1 1 calc R
C2 C 1.2289(4) 0.4098(3) 0.7798(3) 0.0116(8) Uani 1 1 d .
C3 C 1.3770(5) 0.4323(3) 0.7609(3) 0.0148(8) Uani 1 1 d .
H3A H 1.4108 0.4917 0.7669 0.018 Uiso 1 1 calc R
C4 C 1.4747(5) 0.3636(3) 0.7325(3) 0.0167(9) Uani 1 1 d .
H4A H 1.5736 0.3777 0.7171 0.020 Uiso 1 1 calc R
C5 C 1.4255(5) 0.2757(3) 0.7272(3) 0.0165(9) Uani 1 1 d .
H5A H 1.4909 0.2293 0.7109 0.020 Uiso 1 1 calc R
C6 C 1.2730(5) 0.2578(3) 0.7473(3) 0.0126(8) Uani 1 1 d .
C7 C 0.8374(5) 0.4941(3) 0.8213(3) 0.0127(8) Uani 1 1 d .
H7A H 0.7549 0.5141 0.7751 0.015 Uiso 1 1 calc R
H7B H 0.8702 0.5455 0.8621 0.015 Uiso 1 1 calc R
C8 C 0.7772(4) 0.4209(3) 0.8893(3) 0.0121(8) Uani 1 1 d .
C9 C 0.6851(5) 0.4437(3) 0.9646(3) 0.0161(8) Uani 1 1 d .
H9A H 0.6673 0.5041 0.9795 0.019 Uiso 1 1 calc R
C10 C 0.6186(5) 0.3749(3) 1.0184(3) 0.0189(9) Uani 1 1 d .
H10A H 0.5558 0.3889 1.0697 0.023 Uiso 1 1 calc R
C11 C 0.6468(5) 0.2863(3) 0.9950(3) 0.0182(9) Uani 1 1 d .
H11A H 0.6025 0.2396 1.0295 0.022 Uiso 1 1 calc R
C12 C 0.7430(5) 0.2679(3) 0.9185(3) 0.0138(8) Uani 1 1 d .
C13 C 0.9522(5) 0.4902(3) 0.6582(3) 0.0128(8) Uani 1 1 d .
H13A H 1.0516 0.4854 0.6310 0.015 Uiso 1 1 calc R
H13B H 0.9194 0.5526 0.6523 0.015 Uiso 1 1 calc R
C14 C 0.8397(4) 0.4304(3) 0.5983(3) 0.0122(8) Uani 1 1 d .
C15 C 0.7390(5) 0.4638(3) 0.5242(3) 0.0152(8) Uani 1 1 d .
H15A H 0.7340 0.5253 0.5107 0.018 Uiso 1 1 calc R
C16 C 0.6446(5) 0.4030(3) 0.4701(3) 0.0180(9) Uani 1 1 d .
H16A H 0.5763 0.4241 0.4196 0.022 Uiso 1 1 calc R
C17 C 0.6521(5) 0.3122(3) 0.4912(3) 0.0169(9) Uani 1 1 d .
H17A H 0.5910 0.2710 0.4550 0.020 Uiso 1 1 calc R
C18 C 0.7551(5) 0.2840(3) 0.5689(3) 0.0125(8) Uani 1 1 d .
H1 H 1.133(6) 0.165(3) 0.746(4) 0.011(12) Uiso 1 1 d .
H2 H 0.813(6) 0.176(4) 0.854(4) 0.017(15) Uiso 1 1 d .
H3 H 0.817(7) 0.185(4) 0.639(5) 0.034(17) Uiso 1 1 d .

loop_
_atom_site_aniso_label
_atom_site_aniso_U_11
_atom_site_aniso_U_22
_atom_site_aniso_U_33
_atom_site_aniso_U_23
_atom_site_aniso_U_13
_atom_site_aniso_U_12
Cu1 0.0101(3) 0.0077(3) 0.0140(3) 0.0002(2) 0.0016(2) -0.0001(2)
F1 0.0155(12) 0.0115(11) 0.0190(12) 0.0003(9) 0.0001(9) -0.0007(9)
N1 0.0100(17) 0.0090(16) 0.0152(16) -0.0002(12) 0.0011(13) -0.0001(12)
N2 0.0132(16) 0.0076(15) 0.0104(15) 0.0017(12) 0.0028(12) 0.0012(13)
N3 0.0106(16) 0.0115(16) 0.0134(16) -0.0004(13) -0.0013(13) -0.0009(13)
N4 0.0108(16) 0.0109(16) 0.0122(15) -0.0006(12) 0.0031(12) 0.0005(13)
O1 0.0156(16) 0.0110(14) 0.0217(15) -0.0015(11) 0.0031(12) 0.0010(12)
O2 0.0198(16) 0.0119(15) 0.0205(16) 0.0022(12) 0.0067(13) -0.0016(12)
O3 0.0175(15) 0.0099(14) 0.0190(15) 0.0008(11) -0.0036(12) -0.0015(11)
C1 0.015(2) 0.0091(18) 0.0170(19) -0.0011(15) -0.0004(16) -0.0021(15)
C2 0.0103(19) 0.0114(19) 0.0128(18) -0.0020(15) -0.0022(14) -0.0010(15)
C3 0.013(2) 0.015(2) 0.0168(19) 0.0005(16) -0.0009(15) -0.0058(16)
C4 0.0077(19) 0.026(2) 0.016(2) 0.0006(17) 0.0010(15) -0.0012(16)
C5 0.012(2) 0.019(2) 0.019(2) -0.0027(16) 0.0026(16) 0.0024(16)
C6 0.014(2) 0.0129(19) 0.0109(18) 0.0020(15) 0.0005(15) 0.0028(15)
C7 0.013(2) 0.0095(18) 0.0157(19) -0.0019(15) 0.0032(15) 0.0010(15)
C8 0.0083(18) 0.0130(19) 0.0143(19) -0.0006(15) -0.0047(14) 0.0013(15)
C9 0.014(2) 0.020(2) 0.0143(19) -0.0035(16) -0.0009(16) 0.0031(16)
C10 0.015(2) 0.030(2) 0.0117(19) 0.0010(17) 0.0027(16) 0.0044(18)
C11 0.017(2) 0.023(2) 0.015(2) 0.0069(17) 0.0017(16) -0.0030(17)
C12 0.012(2) 0.015(2) 0.0139(19) 0.0021(15) -0.0034(15) -0.0025(15)
C13 0.013(2) 0.0091(18) 0.0162(19) 0.0023(15) 0.0015(15) 0.0006(15)
C14 0.0119(19) 0.0129(19) 0.0122(18) -0.0002(15) 0.0035(15) 0.0009(15)
C15 0.017(2) 0.0139(19) 0.0146(19) 0.0015(15) 0.0028(16) 0.0029(16)
C16 0.019(2) 0.023(2) 0.0115(19) -0.0003(16) -0.0015(16) 0.0065(17)
C17 0.017(2) 0.020(2) 0.0140(19) -0.0022(16) 0.0001(16) -0.0029(17)
C18 0.0119(19) 0.0126(19) 0.0132(19) -0.0016(15) 0.0035(15) 0.0003(15)

loop_
_atom_type_symbol
_atom_type_description
_atom_type_scat_dispersion_real
_atom_type_scat_dispersion_imag
_atom_type_scat_source
C C 0.0181 0.0091 'International Tables Vol C Tables 4.2.6.8 and 6.1.1.4'
H H 0.0000 0.0000 'International Tables Vol C Tables 4.2.6.8 and 6.1.1.4'
N N 0.0311 0.0180 'International Tables Vol C Tables 4.2.6.8 and 6.1.1.4'
O O 0.0492 0.0322 'International Tables Vol C Tables 4.2.6.8 and 6.1.1.4'
F F 0.0727 0.0534 'International Tables Vol C Tables 4.2.6.8 and 6.1.1.4'
Cu Cu -1.9646 0.5888 'International Tables Vol C Tables 4.2.6.8 and 6.1.1.4'

loop_
_geom_angle_atom_site_label_1
_geom_angle_atom_site_label_2
_geom_angle_atom_site_label_3
_geom_angle
N2 Cu1 N3 127.32(13)
N2 Cu1 N4 117.00(13)
N3 Cu1 N4 110.90(13)
N2 Cu1 N1 83.51(13)
N3 Cu1 N1 82.61(13)
N4 Cu1 N1 81.98(13)
C7 N1 C13 114.6(3)
C7 N1 C1 114.5(3)
C13 N1 C1 115.0(3)
C7 N1 Cu1 106.2(2)
C13 N1 Cu1 103.3(2)
C1 N1 Cu1 101.1(2)
C6 N2 C2 118.4(3)
C6 N2 Cu1 126.2(3)
C2 N2 Cu1 113.4(3)
C12 N3 C8 118.9(3)
C12 N3 Cu1 125.4(3)
C8 N3 Cu1 115.7(3)
C18 N4 C14 118.8(3)
C18 N4 Cu1 125.3(3)
C14 N4 Cu1 113.4(3)
N1 C1 C2 111.4(3)
N2 C2 C3 122.0(4)
N2 C2 C1 114.9(3)
C3 C2 C1 123.1(4)
C2 C3 C4 118.4(4)
C5 C4 C3 120.4(4)
C4 C5 C6 118.0(4)
O1 C6 N2 118.4(4)
O1 C6 C5 118.8(4)
N2 C6 C5 122.7(4)
N1 C7 C8 113.6(3)
N3 C8 C9 121.9(4)
N3 C8 C7 117.7(3)
C9 C8 C7 120.2(4)
C8 C9 C10 118.9(4)
C11 C10 C9 119.4(4)
C10 C11 C12 118.7(4)
O2 C12 N3 119.2(4)
O2 C12 C11 118.5(4)
N3 C12 C11 122.2(4)
N1 C13 C14 111.3(3)
N4 C14 C15 121.8(4)
N4 C14 C13 115.6(3)
C15 C14 C13 122.7(4)
C14 C15 C16 118.5(4)
C17 C16 C15 120.3(4)
C16 C17 C18 117.7(4)
N4 C18 O3 118.8(4)
N4 C18 C17 122.9(4)
O3 C18 C17 118.3(4)

loop_
_geom_bond_atom_site_label_1
_geom_bond_atom_site_label_2
_geom_bond_distance
Cu1 N2 1.977(3)
Cu1 N3 1.997(3)
Cu1 N4 2.042(3)
Cu1 N1 2.218(3)
N1 C7 1.458(5)
N1 C13 1.466(5)
N1 C1 1.467(5)
N2 C6 1.336(5)
N2 C2 1.374(5)
N3 C12 1.337(5)
N3 C8 1.358(5)
N4 C18 1.330(5)
N4 C14 1.362(5)
O1 C6 1.329(5)
O2 C12 1.335(5)
O3 C18 1.340(5)
C1 C2 1.511(5)
C2 C3 1.382(6)
C3 C4 1.398(6)
C4 C5 1.372(6)
C5 C6 1.409(6)
C7 C8 1.529(5)
C8 C9 1.374(6)
C9 C10 1.397(6)
C10 C11 1.374(6)
C11 C12 1.394(6)
C13 C14 1.519(5)
C14 C15 1.380(6)
C15 C16 1.396(6)
C16 C17 1.373(6)
C17 C18 1.400(6)
